data_7135917
loop_
_publ_author_name
'Inoue, Ryo'
'Hashimoto, Yusuke'
'Aoki, Atsushi'
'Furuyama, Taniyuki'
'Kubo, Kazuya'
'Morisaki, Yasuhiro'
'Agou, Tomohiro'

_publ_section_title
;
 2,7-Diazatriptycene: acid-responsive ternary fluorescence switching
 <i>via</i> modulation of through-space conjugation.
;
_journal_issue 38
_journal_name_full 'Chemical communications (Cambridge, England)'
_journal_page_first 9725
_journal_page_last 9729
_journal_paper_doi 10.1039/d6cc01046f
_journal_volume 62
_journal_year 2026
_chemical_formula_moiety '2(C2 F6 N O4 S2), C30 H22 N2, C3 H6 O'
_chemical_formula_sum 'C37 H28 F12 N4 O9 S4'
_chemical_formula_weight 1028.87
_space_group_crystal_system triclinic
_space_group_IT_number 2
_space_group_name_Hall '-P 1'
_space_group_name_H-M_alt 'P -1'
_atom_sites_solution_hydrogens geom
_atom_sites_solution_primary dual
_audit_creation_date 2025-07-01
_audit_creation_method
;
Olex2 1.5
(compiled 2024.02.16 svn.r378c4104 for OlexSys, GUI svn.r6928)
;
_audit_update_record
;
2025-10-27 deposited with the CCDC.	2026-04-22 downloaded from the CCDC.
;
_cell_angle_alpha 86.097(2)
_cell_angle_beta 81.085(2)
_cell_angle_gamma 74.851(2)
_cell_formula_units_Z 2
_cell_length_a 11.6575(3)
_cell_length_b 13.2664(4)
_cell_length_c 14.5139(5)
_cell_measurement_reflns_used 14793
_cell_measurement_temperature 150
_cell_measurement_theta_max 28.4220
_cell_measurement_theta_min 2.6800
_cell_volume 2139.55(11)
_computing_cell_refinement 'CrysAlisPro 1.171.42.49 (Rigaku OD, 2022)'
_computing_data_collection 'CrysAlisPro 1.171.42.49 (Rigaku OD, 2022)'
_computing_data_reduction 'CrysAlisPro 1.171.42.49 (Rigaku OD, 2022)'
_computing_molecular_graphics 'Olex2 1.5 (Dolomanov et al., 2009)'
_computing_publication_material 'Olex2 1.5 (Dolomanov et al., 2009)'
_computing_structure_refinement 'SHELXL 2018/3 (Sheldrick, 2015)'
_computing_structure_solution 'SHELXT 2018/2 (Sheldrick, 2018)'
_diffrn_ambient_temperature 150
_diffrn_detector 'CCD plate'
_diffrn_measured_fraction_theta_full 0.966
_diffrn_measured_fraction_theta_max 0.794
_diffrn_measurement_details
;
List of Runs (angles in degrees, time in seconds):

  # Type    Start    End  Width  t~exp~   \w     \q     \k     \f   Frames
#--------------------------------------------------------------------------
  1  \w   -100.00  80.00   0.50    5.00    --  -10.00  45.00   0.00  360
  2  \w   -100.00  80.00   0.50    5.00    --  -10.00  45.00  90.00  360
;
_diffrn_measurement_device 'abstract diffractometer'
_diffrn_measurement_device_type 'dtrek-CrysAlisPro-abstract goniometer imported rigaku-d*trek images'
_diffrn_measurement_method '\w scans'
_diffrn_orient_matrix_type 'CrysAlisPro convention (1999,Acta A55,543-557)'
_diffrn_orient_matrix_UB_11 0.0191617000
_diffrn_orient_matrix_UB_12 0.0259040000
_diffrn_orient_matrix_UB_13 -0.0416309000
_diffrn_orient_matrix_UB_21 -0.0603111000
_diffrn_orient_matrix_UB_22 0.0278942000
_diffrn_orient_matrix_UB_23 -0.0026244000
_diffrn_orient_matrix_UB_31 0.0071531000
_diffrn_orient_matrix_UB_32 0.0402688000
_diffrn_orient_matrix_UB_33 0.0266294000
_diffrn_radiation_monochromator graphite
_diffrn_radiation_probe x-ray
_diffrn_radiation_type 'Mo K\a'
_diffrn_radiation_wavelength 0.71073
_diffrn_reflns_av_R_equivalents 0.0130
_diffrn_reflns_av_unetI/netI 0.0148
_diffrn_reflns_Laue_measured_fraction_full 0.966
_diffrn_reflns_Laue_measured_fraction_max 0.794
_diffrn_reflns_limit_h_max 14
_diffrn_reflns_limit_h_min -14
_diffrn_reflns_limit_k_max 17
_diffrn_reflns_limit_k_min -16
_diffrn_reflns_limit_l_max 14
_diffrn_reflns_limit_l_min -18
_diffrn_reflns_number 17967
_diffrn_reflns_point_group_measured_fraction_full 0.966
_diffrn_reflns_point_group_measured_fraction_max 0.794
_diffrn_reflns_theta_full 25.242
_diffrn_reflns_theta_max 28.157
_diffrn_reflns_theta_min 2.096
_diffrn_source 'fine-focus sealed X-ray tube'
_diffrn_source_type 'Enhance (Mo) X-ray Source'
_exptl_absorpt_coefficient_mu 0.333
_exptl_absorpt_correction_T_max 1.00000
_exptl_absorpt_correction_T_min 0.77317
_exptl_absorpt_correction_type multi-scan
_exptl_absorpt_process_details
;
CrysAlisPro 1.171.42.49 (Rigaku Oxford Diffraction, 2022)
Empirical absorption correction using spherical harmonics,
implemented in SCALE3 ABSPACK scaling algorithm.
;
_exptl_crystal_colour 'clear yellowish colourless'
_exptl_crystal_colour_lustre clear
_exptl_crystal_colour_modifier yellowish
_exptl_crystal_colour_primary colourless
_exptl_crystal_density_diffrn 1.597
_exptl_crystal_description plate
_exptl_crystal_F_000 1044
_exptl_crystal_preparation 'acetone CH2Cl2'
_exptl_crystal_recrystallization_method 'acetone CH2Cl2'
_exptl_crystal_size_max 0.2
_exptl_crystal_size_mid 0.2
_exptl_crystal_size_min 0.05
_refine_diff_density_max 1.457
_refine_diff_density_min -0.959
_refine_diff_density_rms 0.109
_refine_ls_extinction_method none
_refine_ls_goodness_of_fit_ref 1.021
_refine_ls_hydrogen_treatment constr
_refine_ls_matrix_type full
_refine_ls_number_parameters 597
_refine_ls_number_reflns 8339
_refine_ls_number_restraints 0
_refine_ls_restrained_S_all 1.021
_refine_ls_R_factor_all 0.0896
_refine_ls_R_factor_gt 0.0841
_refine_ls_shift/su_max 0.000
_refine_ls_shift/su_mean 0.000
_refine_ls_structure_factor_coef Fsqd
_refine_ls_weighting_details 'w=1/[\s^2^(Fo^2^)+(0.1520P)^2^+4.6565P] where P=(Fo^2^+2Fc^2^)/3'
_refine_ls_weighting_scheme calc
_refine_ls_wR_factor_gt 0.2409
_refine_ls_wR_factor_ref 0.2472
_reflns_Friedel_coverage 0.000
_reflns_number_gt 7468
_reflns_number_total 8339
_reflns_threshold_expression 'I > 2\s(I)'
_cod_data_source_file d6cc01046f2.cif
_cod_data_source_block 20250630-1_autored
_cod_database_code 7135917
_shelx_shelxl_version_number 2018/3
_chemical_oxdiff_formula C37H28F12N4O9S4
_shelx_space_group_comment
;
The symmetry employed for this shelxl refinement is uniquely defined
by the following loop, which should always be used as a source of
symmetry information in preference to the above space-group names.
They are only intended as comments.
;
_shelx_estimated_absorpt_t_max 0.984
_shelx_estimated_absorpt_t_min 0.936
_olex2_refinement_description
;
1. Fixed Uiso
 At 1.2 times of:
  All C(H) groups, All N(H) groups
 At 1.5 times of:
  All C(H,H,H) groups
2.a Ternary CH refined with riding coordinates:
 C00V(H00V), C00Y(H00Y)
2.b Aromatic/amide H refined with riding coordinates:
 N00A(H00A), N00B(H00B), C00I(H00I), C00J(H00J), C00M(H00M), C00X(H00X),
 C00Z(H00Z), C014(H014), C015(H015), C017(H017), C019(H019), C01C(H01C),
 C01D(H01D), C01E(H01E), C01F(H01F), C01G(H01G), C01H(H01H), C01I(H01I),
 C01K(H01K), C01L(H01L)
2.c Idealised Me refined as rotating group:
 C01S(H01A,H01B,H01J), C01T(H01M,H01N,H01O)
;
_olex2_exptl_crystal_mounting_method Fiber
_olex2_submission_original_sample_id 20250630-27-2H-NTf2
_olex2_submission_special_instructions 'No special instructions were received'
_oxdiff_exptl_absorpt_empirical_details
;
Empirical correction (ABSPACK) includes:
- Absorption correction using spherical harmonics
- Frame scaling
- Detector area scaling
;
_oxdiff_exptl_absorpt_empirical_full_max 1.451
_oxdiff_exptl_absorpt_empirical_full_min 0.545

loop_
_space_group_symop_operation_xyz
'x, y, z'
'-x, -y, -z'

loop_
_atom_site_label
_atom_site_type_symbol
_atom_site_fract_x
_atom_site_fract_y
_atom_site_fract_z
_atom_site_U_iso_or_equiv
_atom_site_adp_type
_atom_site_occupancy
_atom_site_site_symmetry_order
_atom_site_calc_flag
_atom_site_refinement_flags_posn
_atom_site_refinement_flags_adp
_atom_site_refinement_flags_occupancy
_atom_site_disorder_assembly
_atom_site_disorder_group
S001 S 0.53007(9) 0.19735(7) 0.21551(6) 0.0355(2) Uani 1 1 d . . . . .
S002 S 0.38484(8) 0.13670(7) 0.10553(6) 0.0350(2) Uani 1 1 d . . . . .
S003 S 0.22309(9) 0.68715(9) 0.59778(8) 0.0482(3) Uani 1 1 d . . . . .
S004 S 0.26971(11) 0.54240(10) 0.46024(10) 0.0570(3) Uani 1 1 d . . . . .
F005 F 0.6887(3) 0.1242(2) 0.07238(18) 0.0587(7) Uani 1 1 d . . . . .
F006 F 0.7199(3) 0.0401(2) 0.2017(2) 0.0585(7) Uani 1 1 d . . . . .
O007 O 0.4164(3) 0.2060(2) 0.03254(18) 0.0408(6) Uani 1 1 d . . . . .
F008 F 0.7573(3) 0.1905(3) 0.1763(2) 0.0661(8) Uani 1 1 d . . . . .
O009 O 0.5062(3) 0.2987(2) 0.1711(2) 0.0509(8) Uani 1 1 d . . . . .
N00A N 0.4473(3) 0.8341(2) 0.48682(19) 0.0303(6) Uani 1 1 d . . . . .
H00A H 0.432265 0.839534 0.547847 0.036 Uiso 1 1 calc R U . . .
N00B N 0.4471(3) 0.5138(2) 0.1669(2) 0.0306(6) Uani 1 1 d . . . . .
H00B H 0.432180 0.452841 0.161904 0.037 Uiso 1 1 calc R U . . .
F00C F 0.1589(3) 0.2217(3) 0.0972(2) 0.0819(11) Uani 1 1 d . . . . .
F00D F 0.1958(3) 0.1443(3) 0.2286(2) 0.0826(11) Uani 1 1 d . . . . .
O00E O 0.5347(3) 0.1906(3) 0.3136(2) 0.0538(8) Uani 1 1 d . . . . .
F00F F 0.2329(3) 0.2937(3) 0.1933(2) 0.0786(10) Uani 1 1 d . . . . .
O00G O 0.3740(3) 0.0374(3) 0.0828(3) 0.0583(8) Uani 1 1 d . . . . .
N00H N 0.4566(3) 0.1212(2) 0.1918(2) 0.0369(7) Uani 1 1 d . . . . .
C00I C 0.5208(3) 0.5200(3) 0.2285(2) 0.0317(7) Uani 1 1 d . . . . .
H00I H 0.555355 0.460569 0.264597 0.038 Uiso 1 1 calc R U . . .
C00J C 0.4212(3) 0.6899(3) 0.1182(2) 0.0288(7) Uani 1 1 d . . . . .
H00J H 0.388632 0.747589 0.079453 0.035 Uiso 1 1 calc R U . . .
C00K C 0.3120(3) 0.5748(3) 0.0524(2) 0.0301(7) Uani 1 1 d . . . . .
C00L C 0.4024(3) 0.9192(3) 0.4342(2) 0.0285(7) Uani 1 1 d . . . . .
C00M C 0.4266(3) 0.9102(3) 0.3376(2) 0.0284(7) Uani 1 1 d . . . . .
H00M H 0.395654 0.967638 0.297933 0.034 Uiso 1 1 calc R U . . .
C00N C 0.4955(3) 0.8175(3) 0.3000(2) 0.0286(7) Uani 1 1 d . . . . .
C00O C 0.3333(3) 1.0164(3) 0.4807(2) 0.0294(7) Uani 1 1 d . . . . .
C00P C 0.4954(3) 0.6997(3) 0.1808(2) 0.0286(7) Uani 1 1 d . . . . .
C00Q C 0.3946(3) 0.5937(3) 0.1127(2) 0.0279(7) Uani 1 1 d . . . . .
F00R F 0.0638(3) 0.5911(4) 0.3991(3) 0.1111(16) Uani 1 1 d . . . . .
C00S C 0.5409(3) 0.7313(3) 0.3578(2) 0.0293(7) Uani 1 1 d . . . . .
C00T C 0.6709(3) 0.7656(3) 0.1859(2) 0.0335(7) Uani 1 1 d . . . . .
C00U C 0.5443(3) 0.6144(3) 0.2372(2) 0.0304(7) Uani 1 1 d . . . . .
C00V C 0.5336(3) 0.7978(3) 0.1967(2) 0.0301(7) Uani 1 1 d . . . . .
H00V H 0.500633 0.858777 0.155550 0.036 Uiso 1 1 calc R U . . .
C00W C 0.7171(3) 0.6805(3) 0.2433(2) 0.0341(7) Uani 1 1 d . . . . .
C00X C 0.5137(3) 0.7411(3) 0.4523(2) 0.0326(7) Uani 1 1 d . . . . .
H00X H 0.540853 0.683711 0.493129 0.039 Uiso 1 1 calc R U . . .
C00Y C 0.6208(3) 0.6379(3) 0.3044(2) 0.0316(7) Uani 1 1 d . . . . .
H00Y H 0.653662 0.576787 0.345358 0.038 Uiso 1 1 calc R U . . .
C00Z C 0.3171(4) 0.4743(3) 0.0265(3) 0.0370(8) Uani 1 1 d . . . . .
H00Z H 0.376351 0.416334 0.046080 0.044 Uiso 1 1 calc R U . . .
O010 O 0.2258(5) 0.4658(3) 0.5268(3) 0.0780(12) Uani 1 1 d . . . . .
F011 F 0.2075(5) 0.6257(4) 0.3040(3) 0.1065(15) Uani 1 1 d . . . . .
O012 O 0.2878(4) 0.6136(3) 0.6571(3) 0.0815(13) Uani 1 1 d . . . . .
F013 F 0.0534(4) 0.7337(4) 0.7366(3) 0.1147(16) Uani 1 1 d . . . . .
C014 C 0.2251(4) 0.6594(3) 0.0216(3) 0.0395(8) Uani 1 1 d . . . . .
H014 H 0.220982 0.728401 0.038373 0.047 Uiso 1 1 calc R U . . .
C015 C 0.7464(4) 0.8147(3) 0.1268(3) 0.0409(9) Uani 1 1 d . . . . .
H015 H 0.714990 0.872940 0.088211 0.049 Uiso 1 1 calc R U . . .
F016 F 0.2024(5) 0.4716(4) 0.3233(3) 0.1225(17) Uani 1 1 d . . . . .
C017 C 0.8396(4) 0.6421(4) 0.2416(3) 0.0433(9) Uani 1 1 d . . . . .
H017 H 0.871219 0.583879 0.280135 0.052 Uiso 1 1 calc R U . . .
O018 O 0.2332(4) 0.7932(3) 0.5978(3) 0.0813(12) Uani 1 1 d . . . . .
C019 C 0.1503(4) 0.5424(4) -0.0576(3) 0.0461(10) Uani 1 1 d . . . . .
H019 H 0.095003 0.530935 -0.094969 0.055 Uiso 1 1 calc R U . . .
F01A F -0.0062(4) 0.7738(5) 0.6068(4) 0.1252(18) Uani 1 1 d . . . . .
C01B C 0.6838(4) 0.1350(3) 0.1638(3) 0.0445(9) Uani 1 1 d . . . . .
C01C C 0.2063(4) 1.2067(3) 0.5612(3) 0.0435(9) Uani 1 1 d . . . . .
H01C H 0.161142 1.270519 0.588792 0.052 Uiso 1 1 calc R U . . .
C01D C 0.2360(4) 0.4588(3) -0.0278(3) 0.0447(9) Uani 1 1 d . . . . .
H01D H 0.239313 0.390084 -0.044633 0.054 Uiso 1 1 calc R U . . .
C01E C 0.3111(4) 1.1101(3) 0.4272(3) 0.0436(9) Uani 1 1 d . . . . .
H01E H 0.340460 1.109187 0.362404 0.052 Uiso 1 1 calc R U . . .
C01F C 0.2932(4) 1.0223(3) 0.5752(3) 0.0493(10) Uani 1 1 d . . . . .
H01F H 0.308109 0.960781 0.613723 0.059 Uiso 1 1 calc R U . . .
C01G C 0.1447(4) 0.6423(4) -0.0334(3) 0.0473(10) Uani 1 1 d . . . . .
H01G H 0.085866 0.699695 -0.054394 0.057 Uiso 1 1 calc R U . . .
C01H C 0.2313(5) 1.1170(4) 0.6146(3) 0.0537(11) Uani 1 1 d . . . . .
H01H H 0.205835 1.119527 0.679975 0.064 Uiso 1 1 calc R U . . .
C01I C 0.9160(4) 0.6914(4) 0.1814(3) 0.0521(11) Uani 1 1 d . . . . .
H01I H 1.000496 0.666234 0.178981 0.063 Uiso 1 1 calc R U . . .
O01J O 0.3875(4) 0.5065(5) 0.4204(3) 0.1068(19) Uani 1 1 d . . . . .
C01K C 0.2473(4) 1.2035(3) 0.4673(3) 0.0490(10) Uani 1 1 d . . . . .
H01K H 0.231673 1.265710 0.429670 0.059 Uiso 1 1 calc R U . . .
C01L C 0.8695(4) 0.7758(4) 0.1259(3) 0.0516(11) Uani 1 1 d . . . . .
H01L H 0.922781 0.808285 0.086002 0.062 Uiso 1 1 calc R U . . .
F01M F 0.0340(4) 0.6182(4) 0.6476(4) 0.134(2) Uani 1 1 d . . . . .
C01N C 0.2348(4) 0.2038(5) 0.1592(3) 0.0550(12) Uani 1 1 d . . . . .
N01O N 0.2293(5) 0.6567(4) 0.4964(4) 0.0751(14) Uani 1 1 d . . . . .
C01P C 0.1748(6) 0.5568(5) 0.3703(4) 0.0717(16) Uani 1 1 d . . . . .
C01Q C 0.0677(5) 0.7029(5) 0.6505(5) 0.0716(15) Uani 1 1 d . . . . .
O01R O 0.2163(10) 0.8582(6) 0.2102(9) 0.241(7) Uani 1 1 d . . . . .
C01S C 0.1009(10) 0.9169(11) 0.3544(10) 0.149(5) Uani 1 1 d . . . . .
H01A H 0.075279 0.855398 0.381949 0.224 Uiso 1 1 calc R U . . .
H01B H 0.037295 0.980128 0.371437 0.224 Uiso 1 1 calc R U . . .
H01J H 0.174200 0.920158 0.377850 0.224 Uiso 1 1 calc R U . . .
C01T C 0.0361(12) 0.9783(9) 0.1962(14) 0.203(8) Uani 1 1 d . . . . .
H01M H 0.070815 0.978277 0.130250 0.304 Uiso 1 1 calc R U . . .
H01N H 0.015285 1.049602 0.219003 0.304 Uiso 1 1 calc R U . . .
H01O H -0.036403 0.952593 0.203134 0.304 Uiso 1 1 calc R U . . .
C1 C 0.1248(8) 0.9093(6) 0.2512(11) 0.135(5) Uani 1 1 d . . . . .

loop_
_atom_site_aniso_label
_atom_site_aniso_U_11
_atom_site_aniso_U_22
_atom_site_aniso_U_33
_atom_site_aniso_U_23
_atom_site_aniso_U_13
_atom_site_aniso_U_12
S001 0.0455(5) 0.0326(5) 0.0289(5) -0.0008(3) -0.0143(4) -0.0057(4)
S002 0.0405(5) 0.0407(5) 0.0265(5) 0.0011(4) -0.0064(3) -0.0148(4)
S003 0.0351(5) 0.0573(7) 0.0547(7) -0.0043(5) -0.0106(4) -0.0128(5)
S004 0.0539(7) 0.0515(7) 0.0630(8) -0.0092(5) -0.0217(6) 0.0011(5)
F005 0.0616(16) 0.0767(19) 0.0342(13) -0.0014(12) -0.0034(11) -0.0135(14)
F006 0.0569(15) 0.0516(15) 0.0551(16) 0.0076(12) -0.0103(12) 0.0064(12)
O007 0.0472(15) 0.0542(17) 0.0236(12) 0.0052(11) -0.0079(11) -0.0176(13)
F008 0.0563(16) 0.084(2) 0.0683(19) 0.0021(16) -0.0169(14) -0.0320(15)
O009 0.068(2) 0.0287(14) 0.062(2) 0.0018(13) -0.0329(16) -0.0093(13)
N00A 0.0352(15) 0.0370(16) 0.0195(13) 0.0013(11) -0.0064(11) -0.0095(12)
N00B 0.0367(15) 0.0268(14) 0.0299(15) -0.0021(11) -0.0053(12) -0.0102(12)
F00C 0.0432(15) 0.143(3) 0.0515(17) 0.0060(19) -0.0137(13) -0.0068(18)
F00D 0.0527(16) 0.142(3) 0.0513(17) 0.0221(19) 0.0052(13) -0.0349(19)
O00E 0.0583(19) 0.070(2) 0.0303(15) -0.0084(14) -0.0160(13) -0.0043(16)
F00F 0.0655(19) 0.084(2) 0.067(2) -0.0209(18) 0.0041(15) 0.0112(17)
O00G 0.071(2) 0.0526(19) 0.063(2) -0.0063(15) -0.0179(17) -0.0300(17)
N00H 0.0499(18) 0.0360(16) 0.0272(15) 0.0083(12) -0.0116(13) -0.0143(14)
C00I 0.0365(17) 0.0292(17) 0.0288(17) 0.0022(13) -0.0061(13) -0.0071(14)
C00J 0.0358(17) 0.0276(16) 0.0237(16) 0.0002(12) -0.0045(13) -0.0092(13)
C00K 0.0317(16) 0.0354(18) 0.0237(16) -0.0021(13) -0.0004(12) -0.0112(14)
C00L 0.0298(16) 0.0320(17) 0.0267(17) 0.0007(13) -0.0082(13) -0.0111(13)
C00M 0.0362(17) 0.0293(16) 0.0223(16) 0.0019(13) -0.0075(13) -0.0113(14)
C00N 0.0350(17) 0.0299(16) 0.0240(16) 0.0039(13) -0.0072(13) -0.0133(14)
C00O 0.0281(16) 0.0365(18) 0.0260(16) -0.0023(13) -0.0076(12) -0.0098(14)
C00P 0.0350(17) 0.0281(16) 0.0229(16) -0.0018(12) -0.0019(12) -0.0091(13)
C00Q 0.0304(16) 0.0300(16) 0.0222(15) -0.0034(12) -0.0003(12) -0.0073(13)
F00R 0.054(2) 0.178(5) 0.094(3) 0.008(3) -0.0290(19) -0.010(2)
C00S 0.0347(17) 0.0296(17) 0.0261(17) 0.0010(13) -0.0079(13) -0.0109(14)
C00T 0.0411(19) 0.0385(19) 0.0243(16) -0.0067(14) -0.0040(14) -0.0149(15)
C00U 0.0351(17) 0.0304(17) 0.0263(16) -0.0013(13) -0.0056(13) -0.0086(14)
C00V 0.0404(18) 0.0284(16) 0.0232(16) -0.0003(13) -0.0048(13) -0.0117(14)
C00W 0.0390(18) 0.0378(19) 0.0272(17) -0.0090(14) -0.0052(14) -0.0103(15)
C00X 0.0383(18) 0.0335(18) 0.0273(17) 0.0051(14) -0.0112(14) -0.0090(15)
C00Y 0.0378(18) 0.0300(17) 0.0276(17) -0.0005(13) -0.0097(14) -0.0069(14)
C00Z 0.045(2) 0.0364(19) 0.0304(18) -0.0030(14) -0.0063(15) -0.0112(16)
O010 0.116(4) 0.061(2) 0.056(2) 0.0089(18) -0.019(2) -0.019(2)
F011 0.131(4) 0.126(4) 0.052(2) 0.023(2) -0.023(2) -0.015(3)
O012 0.084(3) 0.069(3) 0.089(3) -0.016(2) -0.044(2) 0.007(2)
F013 0.083(3) 0.152(4) 0.099(3) -0.054(3) 0.018(2) -0.018(3)
C014 0.042(2) 0.037(2) 0.042(2) -0.0029(16) -0.0117(16) -0.0094(16)
C015 0.054(2) 0.048(2) 0.0294(18) -0.0061(16) -0.0054(16) -0.0264(19)
F016 0.158(5) 0.132(4) 0.090(3) -0.047(3) -0.041(3) -0.033(3)
C017 0.043(2) 0.051(2) 0.037(2) -0.0123(17) -0.0096(16) -0.0088(18)
O018 0.083(3) 0.072(3) 0.097(3) 0.001(2) -0.003(2) -0.041(2)
C019 0.045(2) 0.061(3) 0.039(2) -0.0102(19) -0.0126(17) -0.019(2)
F01A 0.051(2) 0.161(5) 0.153(4) -0.018(4) -0.043(2) 0.011(2)
C01B 0.050(2) 0.048(2) 0.034(2) 0.0030(17) -0.0085(17) -0.0116(19)
C01C 0.043(2) 0.043(2) 0.042(2) -0.0103(17) -0.0123(17) -0.0012(17)
C01D 0.053(2) 0.045(2) 0.041(2) -0.0105(17) -0.0093(18) -0.0171(19)
C01E 0.059(2) 0.037(2) 0.032(2) -0.0022(16) -0.0086(17) -0.0059(18)
C01F 0.067(3) 0.040(2) 0.033(2) 0.0035(17) -0.0031(19) -0.003(2)
C01G 0.043(2) 0.052(2) 0.046(2) -0.0023(19) -0.0158(18) -0.0062(19)
C01H 0.069(3) 0.054(3) 0.030(2) -0.0097(19) 0.0011(19) -0.003(2)
C01I 0.038(2) 0.076(3) 0.044(2) -0.019(2) -0.0027(17) -0.016(2)
O01J 0.063(3) 0.157(5) 0.068(3) -0.001(3) -0.004(2) 0.025(3)
C01K 0.060(3) 0.037(2) 0.045(2) -0.0041(17) -0.015(2) -0.0006(19)
C01L 0.051(2) 0.074(3) 0.037(2) -0.015(2) 0.0041(18) -0.032(2)
F01M 0.084(3) 0.143(4) 0.188(5) -0.064(4) 0.044(3) -0.075(3)
C01N 0.043(2) 0.083(4) 0.033(2) 0.003(2) -0.0013(17) -0.009(2)
N01O 0.100(4) 0.064(3) 0.059(3) 0.006(2) -0.006(3) -0.021(3)
C01P 0.085(4) 0.072(4) 0.058(3) -0.006(3) -0.033(3) -0.005(3)
C01Q 0.054(3) 0.081(4) 0.080(4) -0.023(3) 0.002(3) -0.019(3)
O01R 0.214(10) 0.106(6) 0.309(14) -0.005(7) 0.133(10) 0.028(6)
C01S 0.094(7) 0.186(12) 0.183(12) -0.038(10) 0.007(7) -0.069(7)
C01T 0.150(11) 0.109(8) 0.39(3) 0.028(11) -0.151(14) -0.057(8)
C1 0.072(5) 0.063(4) 0.261(15) -0.031(6) 0.019(7) -0.019(4)

loop_
_atom_type_symbol
_atom_type_description
_atom_type_scat_dispersion_real
_atom_type_scat_dispersion_imag
_atom_type_scat_source
C C 0.0033 0.0016 'International Tables Vol C Tables 4.2.6.8 and 6.1.1.4'
H H 0.0000 0.0000 'International Tables Vol C Tables 4.2.6.8 and 6.1.1.4'
N N 0.0061 0.0033 'International Tables Vol C Tables 4.2.6.8 and 6.1.1.4'
O O 0.0106 0.0060 'International Tables Vol C Tables 4.2.6.8 and 6.1.1.4'
F F 0.0171 0.0103 'International Tables Vol C Tables 4.2.6.8 and 6.1.1.4'
S S 0.1246 0.1234 'International Tables Vol C Tables 4.2.6.8 and 6.1.1.4'

loop_
_geom_angle_atom_site_label_1
_geom_angle_atom_site_label_2
_geom_angle_atom_site_label_3
_geom_angle
_geom_angle_site_symmetry_1
_geom_angle_site_symmetry_3
_geom_angle_publ_flag
O009 S001 N00H 116.84(17) . . ?
O009 S001 C01B 103.6(2) . . ?
O00E S001 O009 118.0(2) . . ?
O00E S001 N00H 108.94(19) . . ?
O00E S001 C01B 104.11(19) . . ?
N00H S001 C01B 103.1(2) . . ?
O007 S002 N00H 116.32(17) . . ?
O007 S002 C01N 104.9(2) . . ?
O00G S002 O007 119.3(2) . . ?
O00G S002 N00H 108.19(19) . . ?
O00G S002 C01N 104.6(2) . . ?
N00H S002 C01N 101.1(2) . . ?
O012 S003 O018 117.7(3) . . ?
O012 S003 N01O 117.7(3) . . ?
O012 S003 C01Q 103.6(3) . . ?
O018 S003 N01O 108.8(3) . . ?
O018 S003 C01Q 100.8(3) . . ?
N01O S003 C01Q 105.9(3) . . ?
O010 S004 N01O 113.2(3) . . ?
O010 S004 C01P 102.5(3) . . ?
O01J S004 O010 113.5(3) . . ?
O01J S004 N01O 117.4(4) . . ?
O01J S004 C01P 108.5(3) . . ?
N01O S004 C01P 99.3(3) . . ?
C00L N00A H00A 117.7 . . ?
C00L N00A C00X 124.7(3) . . ?
C00X N00A H00A 117.7 . . ?
C00I N00B H00B 117.5 . . ?
C00Q N00B H00B 117.5 . . ?
C00Q N00B C00I 125.0(3) . . ?
S001 N00H S002 124.44(19) . . ?
N00B C00I H00I 121.0 . . ?
N00B C00I C00U 118.1(3) . . ?
C00U C00I H00I 121.0 . . ?
C00P C00J H00J 120.5 . . ?
C00P C00J C00Q 119.0(3) . . ?
C00Q C00J H00J 120.5 . . ?
C00Z C00K C00Q 121.5(3) . . ?
C00Z C00K C014 119.1(3) . . ?
C014 C00K C00Q 119.4(3) . . ?
N00A C00L C00M 117.4(3) . . ?
N00A C00L C00O 119.2(3) . . ?
C00M C00L C00O 123.4(3) . . ?
C00L C00M H00M 120.2 . . ?
C00N C00M C00L 119.6(3) . . ?
C00N C00M H00M 120.2 . . ?
C00M C00N C00S 120.9(3) . . ?
C00M C00N C00V 125.4(3) . . ?
C00S C00N C00V 113.7(3) . . ?
C01E C00O C00L 118.8(3) . . ?
C01F C00O C00L 123.8(3) . . ?
C01F C00O C01E 117.3(3) . . ?
C00J C00P C00U 120.5(3) . . ?
C00J C00P C00V 126.4(3) . . ?
C00U C00P C00V 113.1(3) . . ?
N00B C00Q C00J 117.7(3) . . ?
N00B C00Q C00K 118.1(3) . . ?
C00J C00Q C00K 124.2(3) . . ?
C00N C00S C00Y 113.6(3) . . ?
C00X C00S C00N 118.6(3) . . ?
C00X C00S C00Y 127.8(3) . . ?
C00W C00T C00V 113.8(3) . . ?
C015 C00T C00V 125.2(4) . . ?
C015 C00T C00W 121.0(4) . . ?
C00I C00U C00P 119.6(3) . . ?
C00I C00U C00Y 125.9(3) . . ?
C00P C00U C00Y 114.5(3) . . ?
C00N C00V C00P 104.8(3) . . ?
C00N C00V C00T 104.0(3) . . ?
C00N C00V H00V 113.7 . . ?
C00P C00V C00T 105.9(3) . . ?
C00P C00V H00V 113.7 . . ?
C00T C00V H00V 113.7 . . ?
C00T C00W C00Y 113.7(3) . . ?
C017 C00W C00T 120.7(4) . . ?
C017 C00W C00Y 125.7(4) . . ?
N00A C00X C00S 118.9(3) . . ?
N00A C00X H00X 120.6 . . ?
C00S C00X H00X 120.6 . . ?
C00S C00Y C00W 104.7(3) . . ?
C00S C00Y H00Y 113.8 . . ?
C00U C00Y C00S 104.8(3) . . ?
C00U C00Y C00W 105.1(3) . . ?
C00U C00Y H00Y 113.8 . . ?
C00W C00Y H00Y 113.8 . . ?
C00K C00Z H00Z 120.0 . . ?
C01D C00Z C00K 120.0(4) . . ?
C01D C00Z H00Z 120.0 . . ?
C00K C014 H014 120.0 . . ?
C01G C014 C00K 120.0(4) . . ?
C01G C014 H014 120.0 . . ?
C00T C015 H015 121.1 . . ?
C00T C015 C01L 117.8(4) . . ?
C01L C015 H015 121.1 . . ?
C00W C017 H017 120.9 . . ?
C00W C017 C01I 118.3(4) . . ?
C01I C017 H017 120.9 . . ?
C01D C019 H019 119.9 . . ?
C01G C019 H019 119.9 . . ?
C01G C019 C01D 120.1(4) . . ?
F005 C01B S001 110.2(3) . . ?
F006 C01B S001 110.1(3) . . ?
F006 C01B F005 107.5(4) . . ?
F008 C01B S001 110.9(3) . . ?
F008 C01B F005 108.8(4) . . ?
F008 C01B F006 109.2(4) . . ?
C01H C01C H01C 120.4 . . ?
C01H C01C C01K 119.2(4) . . ?
C01K C01C H01C 120.4 . . ?
C00Z C01D H01D 119.7 . . ?
C019 C01D C00Z 120.6(4) . . ?
C019 C01D H01D 119.7 . . ?
C00O C01E H01E 119.4 . . ?
C01K C01E C00O 121.2(4) . . ?
C01K C01E H01E 119.4 . . ?
C00O C01F H01F 119.7 . . ?
C00O C01F C01H 120.7(4) . . ?
C01H C01F H01F 119.7 . . ?
C014 C01G H01G 119.9 . . ?
C019 C01G C014 120.1(4) . . ?
C019 C01G H01G 119.9 . . ?
C01C C01H C01F 121.3(4) . . ?
C01C C01H H01H 119.3 . . ?
C01F C01H H01H 119.3 . . ?
C017 C01I H01I 119.7 . . ?
C01L C01I C017 120.5(4) . . ?
C01L C01I H01I 119.7 . . ?
C01C C01K C01E 120.2(4) . . ?
C01C C01K H01K 119.9 . . ?
C01E C01K H01K 119.9 . . ?
C015 C01L H01L 119.2 . . ?
C01I C01L C015 121.6(4) . . ?
C01I C01L H01L 119.2 . . ?
F00C C01N S002 110.4(3) . . ?
F00C C01N F00D 108.0(4) . . ?
F00D C01N S002 109.8(4) . . ?
F00F C01N S002 111.9(3) . . ?
F00F C01N F00C 108.4(5) . . ?
F00F C01N F00D 108.3(4) . . ?
S003 N01O S004 125.3(3) . . ?
F00R C01P S004 114.0(4) . . ?
F00R C01P F011 107.8(5) . . ?
F00R C01P F016 114.7(6) . . ?
F011 C01P S004 107.9(5) . . ?
F016 C01P S004 110.0(4) . . ?
F016 C01P F011 101.3(5) . . ?
F013 C01Q S003 109.8(4) . . ?
F01A C01Q S003 112.2(5) . . ?
F01A C01Q F013 106.6(5) . . ?
F01M C01Q S003 111.5(4) . . ?
F01M C01Q F013 111.2(6) . . ?
F01M C01Q F01A 105.4(6) . . ?
H01A C01S H01B 109.5 . . ?
H01A C01S H01J 109.5 . . ?
H01B C01S H01J 109.5 . . ?
C1 C01S H01A 109.5 . . ?
C1 C01S H01B 109.5 . . ?
C1 C01S H01J 109.5 . . ?
H01M C01T H01N 109.5 . . ?
H01M C01T H01O 109.5 . . ?
H01N C01T H01O 109.5 . . ?
C1 C01T H01M 109.5 . . ?
C1 C01T H01N 109.5 . . ?
C1 C01T H01O 109.5 . . ?
O01R C1 C01S 123.4(14) . . ?
O01R C1 C01T 118.5(17) . . ?
C01T C1 C01S 117.7(11) . . ?

loop_
_geom_bond_atom_site_label_1
_geom_bond_atom_site_label_2
_geom_bond_distance
_geom_bond_site_symmetry_2
_geom_bond_publ_flag
S001 O009 1.429(3) . ?
S001 O00E 1.429(3) . ?
S001 N00H 1.570(3) . ?
S001 C01B 1.831(5) . ?
S002 O007 1.423(3) . ?
S002 O00G 1.420(3) . ?
S002 N00H 1.584(3) . ?
S002 C01N 1.821(5) . ?
S003 O012 1.402(4) . ?
S003 O018 1.442(4) . ?
S003 N01O 1.538(5) . ?
S003 C01Q 1.818(6) . ?
S004 O010 1.488(4) . ?
S004 O01J 1.377(5) . ?
S004 N01O 1.566(5) . ?
S004 C01P 1.808(6) . ?
F005 C01B 1.334(5) . ?
F006 C01B 1.329(5) . ?
F008 C01B 1.307(5) . ?
N00A H00A 0.8800 . ?
N00A C00L 1.353(4) . ?
N00A C00X 1.356(5) . ?
N00B H00B 0.8800 . ?
N00B C00I 1.353(5) . ?
N00B C00Q 1.347(4) . ?
F00C C01N 1.324(5) . ?
F00D C01N 1.335(6) . ?
F00F C01N 1.316(7) . ?
C00I H00I 0.9500 . ?
C00I C00U 1.367(5) . ?
C00J H00J 0.9500 . ?
C00J C00P 1.382(5) . ?
C00J C00Q 1.398(5) . ?
C00K C00Q 1.475(5) . ?
C00K C00Z 1.395(5) . ?
C00K C014 1.401(5) . ?
C00L C00M 1.394(5) . ?
C00L C00O 1.474(5) . ?
C00M H00M 0.9500 . ?
C00M C00N 1.377(5) . ?
C00N C00S 1.407(5) . ?
C00N C00V 1.516(5) . ?
C00O C01E 1.406(5) . ?
C00O C01F 1.380(5) . ?
C00P C00U 1.398(5) . ?
C00P C00V 1.524(5) . ?
F00R C01P 1.267(8) . ?
C00S C00X 1.366(5) . ?
C00S C00Y 1.520(5) . ?
C00T C00V 1.531(5) . ?
C00T C00W 1.397(5) . ?
C00T C015 1.386(5) . ?
C00U C00Y 1.516(5) . ?
C00V H00V 1.0000 . ?
C00W C00Y 1.524(5) . ?
C00W C017 1.382(6) . ?
C00X H00X 0.9500 . ?
C00Y H00Y 1.0000 . ?
C00Z H00Z 0.9500 . ?
C00Z C01D 1.381(6) . ?
F011 C01P 1.362(8) . ?
F013 C01Q 1.313(7) . ?
C014 H014 0.9500 . ?
C014 C01G 1.391(6) . ?
C015 H015 0.9500 . ?
C015 C01L 1.391(7) . ?
F016 C01P 1.302(7) . ?
C017 H017 0.9500 . ?
C017 C01I 1.403(7) . ?
C019 H019 0.9500 . ?
C019 C01D 1.381(6) . ?
C019 C01G 1.377(6) . ?
F01A C01Q 1.301(8) . ?
C01C H01C 0.9500 . ?
C01C C01H 1.365(6) . ?
C01C C01K 1.373(6) . ?
C01D H01D 0.9500 . ?
C01E H01E 0.9500 . ?
C01E C01K 1.381(6) . ?
C01F H01F 0.9500 . ?
C01F C01H 1.386(6) . ?
C01G H01G 0.9500 . ?
C01H H01H 0.9500 . ?
C01I H01I 0.9500 . ?
C01I C01L 1.375(7) . ?
C01K H01K 0.9500 . ?
C01L H01L 0.9500 . ?
F01M C01Q 1.289(7) . ?
O01R C1 1.197(11) . ?
C01S H01A 0.9800 . ?
C01S H01B 0.9800 . ?
C01S H01J 0.9800 . ?
C01S C1 1.486(17) . ?
C01T H01M 0.9800 . ?
C01T H01N 0.9800 . ?
C01T H01O 0.9800 . ?
C01T C1 1.485(16) . ?

loop_
_geom_torsion_atom_site_label_1
_geom_torsion_atom_site_label_2
_geom_torsion_atom_site_label_3
_geom_torsion_atom_site_label_4
_geom_torsion
_geom_torsion_site_symmetry_1
_geom_torsion_site_symmetry_2
_geom_torsion_site_symmetry_3
_geom_torsion_site_symmetry_4
_geom_torsion_publ_flag
O007 S002 N00H S001 18.1(3) . . . . ?
O007 S002 C01N F00C 60.3(4) . . . . ?
O007 S002 C01N F00D 179.3(3) . . . . ?
O007 S002 C01N F00F -60.4(4) . . . . ?
O009 S001 N00H S002 16.3(4) . . . . ?
O009 S001 C01B F005 -63.8(3) . . . . ?
O009 S001 C01B F006 177.8(3) . . . . ?
O009 S001 C01B F008 56.7(3) . . . . ?
N00A C00L C00M C00N -1.1(5) . . . . ?
N00A C00L C00O C01E 165.4(3) . . . . ?
N00A C00L C00O C01F -11.6(5) . . . . ?
N00B C00I C00U C00P -2.1(5) . . . . ?
N00B C00I C00U C00Y 177.7(3) . . . . ?
O00E S001 N00H S002 153.2(2) . . . . ?
O00E S001 C01B F005 172.2(3) . . . . ?
O00E S001 C01B F006 53.7(3) . . . . ?
O00E S001 C01B F008 -67.3(3) . . . . ?
O00G S002 N00H S001 155.6(3) . . . . ?
O00G S002 C01N F00C -66.0(4) . . . . ?
O00G S002 C01N F00D 53.0(4) . . . . ?
O00G S002 C01N F00F 173.2(3) . . . . ?
N00H S001 C01B F005 58.5(3) . . . . ?
N00H S001 C01B F006 -60.0(3) . . . . ?
N00H S001 C01B F008 179.0(3) . . . . ?
N00H S002 C01N F00C -178.4(4) . . . . ?
N00H S002 C01N F00D -59.3(4) . . . . ?
N00H S002 C01N F00F 60.9(4) . . . . ?
C00I N00B C00Q C00J 2.1(5) . . . . ?
C00I N00B C00Q C00K -177.2(3) . . . . ?
C00I C00U C00Y C00S -126.1(4) . . . . ?
C00I C00U C00Y C00W 123.8(4) . . . . ?
C00J C00P C00U C00I 1.7(5) . . . . ?
C00J C00P C00U C00Y -178.2(3) . . . . ?
C00J C00P C00V C00N 123.8(4) . . . . ?
C00J C00P C00V C00T -126.6(4) . . . . ?
C00K C00Z C01D C019 0.7(6) . . . . ?
C00K C014 C01G C019 0.1(7) . . . . ?
C00L N00A C00X C00S 1.6(5) . . . . ?
C00L C00M C00N C00S 0.7(5) . . . . ?
C00L C00M C00N C00V -177.2(3) . . . . ?
C00L C00O C01E C01K -179.8(4) . . . . ?
C00L C00O C01F C01H 178.3(4) . . . . ?
C00M C00L C00O C01E -13.3(5) . . . . ?
C00M C00L C00O C01F 169.7(4) . . . . ?
C00M C00N C00S C00X 0.9(5) . . . . ?
C00M C00N C00S C00Y -176.7(3) . . . . ?
C00M C00N C00V C00P -127.4(3) . . . . ?
C00M C00N C00V C00T 121.6(4) . . . . ?
C00N C00S C00X N00A -2.0(5) . . . . ?
C00N C00S C00Y C00U -55.6(4) . . . . ?
C00N C00S C00Y C00W 54.7(4) . . . . ?
C00O C00L C00M C00N 177.6(3) . . . . ?
C00O C01E C01K C01C 1.4(7) . . . . ?
C00O C01F C01H C01C 1.2(8) . . . . ?
C00P C00J C00Q N00B -2.5(5) . . . . ?
C00P C00J C00Q C00K 176.8(3) . . . . ?
C00P C00U C00Y C00S 53.8(4) . . . . ?
C00P C00U C00Y C00W -56.3(4) . . . . ?
C00Q N00B C00I C00U 0.3(5) . . . . ?
C00Q C00J C00P C00U 0.7(5) . . . . ?
C00Q C00J C00P C00V -179.7(3) . . . . ?
C00Q C00K C00Z C01D 178.0(3) . . . . ?
C00Q C00K C014 C01G -178.5(4) . . . . ?
C00S C00N C00V C00P 54.6(4) . . . . ?
C00S C00N C00V C00T -56.4(4) . . . . ?
C00T C00W C00Y C00S -55.4(4) . . . . ?
C00T C00W C00Y C00U 54.8(4) . . . . ?
C00T C00W C017 C01I 0.5(5) . . . . ?
C00T C015 C01L C01I 0.1(6) . . . . ?
C00U C00P C00V C00N -56.6(4) . . . . ?
C00U C00P C00V C00T 53.0(4) . . . . ?
C00V C00N C00S C00X 179.0(3) . . . . ?
C00V C00N C00S C00Y 1.4(4) . . . . ?
C00V C00P C00U C00I -178.0(3) . . . . ?
C00V C00P C00U C00Y 2.1(4) . . . . ?
C00V C00T C00W C00Y 0.0(4) . . . . ?
C00V C00T C00W C017 180.0(3) . . . . ?
C00V C00T C015 C01L 179.6(3) . . . . ?
C00W C00T C00V C00N 55.8(4) . . . . ?
C00W C00T C00V C00P -54.4(4) . . . . ?
C00W C00T C015 C01L 0.6(5) . . . . ?
C00W C017 C01I C01L 0.1(6) . . . . ?
C00X N00A C00L C00M -0.1(5) . . . . ?
C00X N00A C00L C00O -178.8(3) . . . . ?
C00X C00S C00Y C00U 127.1(4) . . . . ?
C00X C00S C00Y C00W -122.6(4) . . . . ?
C00Y C00S C00X N00A 175.2(3) . . . . ?
C00Y C00W C017 C01I -179.5(3) . . . . ?
C00Z C00K C00Q N00B -21.6(5) . . . . ?
C00Z C00K C00Q C00J 159.1(3) . . . . ?
C00Z C00K C014 C01G 0.5(6) . . . . ?
O010 S004 N01O S003 39.0(6) . . . . ?
O010 S004 C01P F00R 60.6(6) . . . . ?
O010 S004 C01P F011 -179.7(4) . . . . ?
O010 S004 C01P F016 -70.0(6) . . . . ?
O012 S003 N01O S004 18.6(6) . . . . ?
O012 S003 C01Q F013 58.2(5) . . . . ?
O012 S003 C01Q F01A 176.6(5) . . . . ?
O012 S003 C01Q F01M -65.4(6) . . . . ?
C014 C00K C00Q N00B 157.3(3) . . . . ?
C014 C00K C00Q C00J -21.9(5) . . . . ?
C014 C00K C00Z C01D -0.9(6) . . . . ?
C015 C00T C00V C00N -123.3(4) . . . . ?
C015 C00T C00V C00P 126.5(4) . . . . ?
C015 C00T C00W C00Y 179.1(3) . . . . ?
C015 C00T C00W C017 -0.9(5) . . . . ?
C017 C00W C00Y C00S 124.6(4) . . . . ?
C017 C00W C00Y C00U -125.2(4) . . . . ?
C017 C01I C01L C015 -0.4(6) . . . . ?
O018 S003 N01O S004 155.7(4) . . . . ?
O018 S003 C01Q F013 -64.0(6) . . . . ?
O018 S003 C01Q F01A 54.4(5) . . . . ?
O018 S003 C01Q F01M 172.4(6) . . . . ?
C01B S001 N00H S002 -96.7(3) . . . . ?
C01D C019 C01G C014 -0.3(7) . . . . ?
C01E C00O C01F C01H 1.3(7) . . . . ?
C01F C00O C01E C01K -2.6(6) . . . . ?
C01G C019 C01D C00Z -0.1(7) . . . . ?
C01H C01C C01K C01E 1.2(7) . . . . ?
O01J S004 N01O S003 -96.4(5) . . . . ?
O01J S004 C01P F00R -179.1(6) . . . . ?
O01J S004 C01P F011 -59.3(5) . . . . ?
O01J S004 C01P F016 50.4(7) . . . . ?
C01K C01C C01H C01F -2.5(8) . . . . ?
C01N S002 N00H S001 -94.9(3) . . . . ?
N01O S003 C01Q F013 -177.2(5) . . . . ?
N01O S003 C01Q F01A -58.9(5) . . . . ?
N01O S003 C01Q F01M 59.1(6) . . . . ?
N01O S004 C01P F00R -55.9(6) . . . . ?
N01O S004 C01P F011 63.9(5) . . . . ?
N01O S004 C01P F016 173.6(5) . . . . ?
C01P S004 N01O S003 147.0(5) . . . . ?
C01Q S003 N01O S004 -96.7(5) . . . . ?
